data_2106895
loop_
_publ_author_name
'Bronger, W.'
'Schmitz, D.'
'Kimpel, M.'

_publ_section_title
;
 (Fe4 Te8)-Cluster in Cs7 Fe4 Te8; ein Neuartiges Bauprinzip bei Ternaeren
 Metallchalkogeniden
;
_journal_name_full 'Acta Crystallographica B (39,1983-)'
_journal_page_first 235
_journal_page_last 238
_journal_volume 39
_journal_year 1983
_chemical_formula_sum 'Cs7 Fe4 Te8'
_chemical_name_systematic 'Cs7 (Fe4 Te4) Te4'
_space_group_IT_number 15
_symmetry_space_group_name_Hall '-C 2yc'
_symmetry_space_group_name_H-M 'C 1 2/c 1'
_cell_angle_alpha 90
_cell_angle_beta 117.48
_cell_angle_gamma 90
_cell_formula_units_Z 4
_cell_length_a 20.569
_cell_length_b 9.306
_cell_length_c 18.235
_cell_volume 3096.633
_citation_journal_id_ASTM ASBSDK
_cod_data_source_file Bronger_ASBSDK_1983_165.cif
_cod_data_source_block Cs7Fe4Te8
_cod_database_code 2106895

loop_
_symmetry_equiv_pos_as_xyz
x,y,z
-x,y,-z+1/2
-x,-y,-z
x,-y,z-1/2
x+1/2,y+1/2,z
-x+1/2,y+1/2,-z+1/2
-x+1/2,-y+1/2,-z
x+1/2,-y+1/2,z-1/2

loop_
_atom_site_label
_atom_site_type_symbol
_atom_site_fract_x
_atom_site_fract_y
_atom_site_fract_z
_atom_site_occupancy
_atom_site_U_iso_or_equiv
Te4 Te-2 0.5833 0.0762 0.2077 1 0.0
Cs2 Cs+1 0.7398 0.256 0.6121 1 0.0
Cs4 Cs+1 0.9979 0.249 0.0122 1 0.0
Te1 Te-2 0.861 0.4698 0.0457 1 0.0
Cs3 Cs+1 0.742 0.2453 0.8629 1 0.0
Fe2 Fe+2 0.9449 0.1525 0.7768 1 0.0
Fe1 Fe+2 0.0555 0.369 0.8335 1 0.0
Te3 Te-2 0.5844 0.4029 0.3781 1 0.0
Cs1 Cs+1 0 0.2387 0.25 1 0.0
Te2 Te-2 0.865 0.0072 0.3169 1 0.0
